data_4063880
loop_
_publ_author_name
'Qiu, Pengyuan'
'Cheng, Ruihua'
'Liu, Boping'
'Tumanskii, Boris'
'Batrice, Rami J.'
'Botoshansky, Mark'
'Eisen, Moris S.'

_publ_section_title
;
 A Triphenylsiloxy Complex of Chromium(II) as a Switchable Catalyst for
 Ethylene Polymerization and Nonselective Oligomerization
;
_journal_issue 8
_journal_name_full Organometallics
_journal_page_first 2144
_journal_paper_doi 10.1021/om101008j
_journal_volume 30
_journal_year 2011
_chemical_formula_sum 'C80 H76 Cr2 O6 Si4'
_chemical_formula_weight 1349.77
_chemical_name_common 'Moris-257 (Peng)'
_chemical_name_systematic
; 
 ? 
;
_space_group_IT_number 14
_symmetry_cell_setting monoclinic
_symmetry_space_group_name_Hall '-P 2ybc'
_symmetry_space_group_name_H-M 'P 1 21/c 1'
_atom_sites_solution_hydrogens geom
_atom_sites_solution_primary direct
_atom_sites_solution_secondary difmap
_audit_creation_method SHELXL-97
_cell_angle_alpha 90.00
_cell_angle_beta 103.40(3)
_cell_angle_gamma 90.00
_cell_formula_units_Z 4
_cell_length_a 18.090(4)
_cell_length_b 13.796(3)
_cell_length_c 29.327(8)
_cell_measurement_reflns_used 43231
_cell_measurement_temperature 240(2)
_cell_measurement_theta_max 25.02
_cell_measurement_theta_min 1.62
_cell_volume 7120(3)
_computing_cell_refinement 'DENZO HKL2000 (Otwinowski & Minor 1997)'
_computing_data_collection 'Collect (Nonius, 2006)'
_computing_data_reduction 'DENZO HKL2000 (Otwinowski & Minor 1997)'
_computing_molecular_graphics 'TEXSAN  (MSC, 1999)'
_computing_structure_refinement 'SHELXL-97 (Sheldrick, 1997)'
_computing_structure_solution 'SHELXS-97 (Sheldrick, 1997)'
_diffrn_ambient_temperature 240(2)
_diffrn_measured_fraction_theta_full 0.997
_diffrn_measured_fraction_theta_max 0.997
_diffrn_measurement_device_type 'Nonius KappaCCD'
_diffrn_measurement_method 'phi- and omega-scans'
_diffrn_radiation_monochromator graphite
_diffrn_radiation_source 'fine-focus sealed tube'
_diffrn_radiation_type MoK\a
_diffrn_radiation_wavelength 0.71073
_diffrn_reflns_av_R_equivalents 0.0708
_diffrn_reflns_av_sigmaI/netI 0.0882
_diffrn_reflns_limit_h_max 20
_diffrn_reflns_limit_h_min -21
_diffrn_reflns_limit_k_max 15
_diffrn_reflns_limit_k_min -16
_diffrn_reflns_limit_l_max 34
_diffrn_reflns_limit_l_min -34
_diffrn_reflns_number 42005
_diffrn_reflns_theta_full 25.02
_diffrn_reflns_theta_max 25.02
_diffrn_reflns_theta_min 1.62
_diffrn_standards_number 0
_exptl_absorpt_coefficient_mu 0.425
_exptl_absorpt_correction_type none
_exptl_crystal_colour red
_exptl_crystal_density_diffrn 1.259
_exptl_crystal_density_method 'not measured'
_exptl_crystal_description prism
_exptl_crystal_F_000 2832
_exptl_crystal_size_max 0.45
_exptl_crystal_size_mid 0.36
_exptl_crystal_size_min 0.12
_refine_diff_density_max 0.626
_refine_diff_density_min -0.419
_refine_diff_density_rms 0.059
_refine_ls_extinction_method none
_refine_ls_goodness_of_fit_ref 0.905
_refine_ls_hydrogen_treatment constr
_refine_ls_matrix_type full
_refine_ls_number_parameters 829
_refine_ls_number_reflns 12526
_refine_ls_number_restraints 0
_refine_ls_restrained_S_all 0.905
_refine_ls_R_factor_all 0.0992
_refine_ls_R_factor_gt 0.0455
_refine_ls_shift/su_max 0.000
_refine_ls_shift/su_mean 0.000
_refine_ls_structure_factor_coef Fsqd
_refine_ls_weighting_details 'calc w=1/[\s^2^(Fo^2^)+(0.0611P)^2^+0.0000P] where P=(Fo^2^+2Fc^2^)/3'
_refine_ls_weighting_scheme calc
_refine_ls_wR_factor_gt 0.1024
_refine_ls_wR_factor_ref 0.1160
_reflns_number_gt 7476
_reflns_number_total 12526
_reflns_threshold_expression >2sigma(I)
_cod_data_source_file om101008j_si_001.cif
_cod_data_source_block Moris-257
_cod_depositor_comments
;
The following automatic conversions were performed:

'_symmetry_cell_setting' value 'Monoclinic' changed to 'monoclinic'
according to /home/saulius/struct/CIF-dictionaries/cif_core.dic
dictionary named 'cif_core.dic' version 2.4.1 from 2010-06-29.

Automatic conversion script
Id: cif_fix_values 1715 2011-07-08 13:25:40Z adriana 
;
_cod_original_sg_symbol_H-M 'P 21/c'
_cod_database_code 4063880

loop_
_symmetry_equiv_pos_as_xyz
'x, y, z'
'-x, y+1/2, -z+1/2'
'-x, -y, -z'
'x, -y-1/2, z-1/2'

loop_
_atom_site_label
_atom_site_type_symbol
_atom_site_fract_x
_atom_site_fract_y
_atom_site_fract_z
_atom_site_U_iso_or_equiv
_atom_site_adp_type
_atom_site_occupancy
_atom_site_symmetry_multiplicity
_atom_site_calc_flag
_atom_site_refinement_flags
Cr1 Cr 0.22179(3) 0.22033(3) 0.409266(14) 0.03283(13) Uani 1 1 d .
Cr2 Cr 0.27285(3) 0.32132(4) 0.336255(14) 0.03356(14) Uani 1 1 d .
Si1 Si 0.04166(5) 0.15186(6) 0.38909(3) 0.0356(2) Uani 1 1 d .
Si2 Si 0.32463(5) 0.21681(6) 0.24047(3) 0.0349(2) Uani 1 1 d .
Si3 Si 0.41071(5) 0.22729(7) 0.41389(3) 0.0374(2) Uani 1 1 d .
Si4 Si 0.18861(5) 0.45346(6) 0.40871(3) 0.0347(2) Uani 1 1 d .
O1 O 0.32034(10) 0.22841(14) 0.38802(6) 0.0337(5) Uani 1 1 d .
O2 O 0.21174(10) 0.35639(13) 0.38371(6) 0.0345(5) Uani 1 1 d .
O3 O 0.11846(11) 0.20422(14) 0.41498(6) 0.0381(5) Uani 1 1 d .
O4 O 0.25141(12) 0.08912(15) 0.44243(7) 0.0477(6) Uani 1 1 d .
O5 O 0.31573(12) 0.26564(15) 0.28784(6) 0.0448(5) Uani 1 1 d .
O6 O 0.22877(13) 0.43591(16) 0.29395(6) 0.0521(6) Uani 1 1 d .
C1 C -0.04344(17) 0.1990(2) 0.40822(9) 0.0377(7) Uani 1 1 d .
C2 C -0.0430(2) 0.2854(3) 0.43276(11) 0.0521(9) Uani 1 1 d .
H2 H 0.0022 0.3214 0.4412 0.063 Uiso 1 1 calc R
C3 C -0.1079(2) 0.3197(3) 0.44516(13) 0.0683(11) Uani 1 1 d .
H3 H -0.1063 0.3784 0.4617 0.082 Uiso 1 1 calc R
C4 C -0.1741(2) 0.2679(3) 0.43319(15) 0.0763(12) Uani 1 1 d .
H4 H -0.2179 0.2908 0.4417 0.092 Uiso 1 1 calc R
C5 C -0.1768(2) 0.1831(3) 0.40894(14) 0.0677(11) Uani 1 1 d .
H5 H -0.2225 0.1480 0.4006 0.081 Uiso 1 1 calc R
C6 C -0.11186(19) 0.1489(3) 0.39658(12) 0.0541(9) Uani 1 1 d .
H6 H -0.1143 0.0903 0.3799 0.065 Uiso 1 1 calc R
C7 C 0.04655(16) 0.0179(2) 0.40254(10) 0.0382(7) Uani 1 1 d .
C8 C 0.05712(19) -0.0549(3) 0.37186(12) 0.0545(9) Uani 1 1 d .
H8 H 0.0566 -0.0387 0.3407 0.065 Uiso 1 1 calc R
C9 C 0.0683(2) -0.1498(3) 0.38593(14) 0.0656(11) Uani 1 1 d .
H9 H 0.0753 -0.1972 0.3643 0.079 Uiso 1 1 calc R
C10 C 0.0692(2) -0.1760(3) 0.43122(16) 0.0686(11) Uani 1 1 d .
H10 H 0.0783 -0.2408 0.4409 0.082 Uiso 1 1 calc R
C11 C 0.0568(2) -0.1073(3) 0.46214(13) 0.0655(10) Uani 1 1 d .
H11 H 0.0555 -0.1248 0.4929 0.079 Uiso 1 1 calc R
C12 C 0.04624(19) -0.0123(2) 0.44790(11) 0.0516(9) Uani 1 1 d .
H12 H 0.0385 0.0343 0.4697 0.062 Uiso 1 1 calc R
C13 C 0.02449(17) 0.1682(2) 0.32358(10) 0.0401(8) Uani 1 1 d .
C14 C -0.03885(19) 0.2139(3) 0.29647(11) 0.0517(9) Uani 1 1 d .
H14 H -0.0765 0.2375 0.3110 0.062 Uiso 1 1 calc R
C15 C -0.0482(2) 0.2256(3) 0.24839(12) 0.0725(12) Uani 1 1 d .
H15 H -0.0914 0.2576 0.2309 0.087 Uiso 1 1 calc R
C16 C 0.0052(2) 0.1910(3) 0.22667(12) 0.0822(14) Uani 1 1 d .
H16 H -0.0015 0.1977 0.1941 0.099 Uiso 1 1 calc R
C17 C 0.0684(2) 0.1466(3) 0.25241(12) 0.0834(14) Uani 1 1 d .
H17 H 0.1055 0.1228 0.2376 0.100 Uiso 1 1 calc R
C18 C 0.0781(2) 0.1366(3) 0.30008(11) 0.0599(10) Uani 1 1 d .
H18 H 0.1227 0.1071 0.3173 0.072 Uiso 1 1 calc R
C19 C 0.2799(2) 0.0038(3) 0.42527(13) 0.0726(12) Uani 1 1 d .
H19A H 0.3301 0.0162 0.4193 0.087 Uiso 1 1 calc R
H19B H 0.2457 -0.0169 0.3959 0.087 Uiso 1 1 calc R
C20 C 0.2850(3) -0.0718(3) 0.46112(16) 0.0958(15) Uani 1 1 d .
H20A H 0.2448 -0.1201 0.4511 0.115 Uiso 1 1 calc R
H20B H 0.3343 -0.1046 0.4665 0.115 Uiso 1 1 calc R
C21 C 0.2764(3) -0.0241(3) 0.50328(14) 0.0825(13) Uani 1 1 d .
H21A H 0.3262 -0.0127 0.5244 0.099 Uiso 1 1 calc R
H21B H 0.2460 -0.0641 0.5197 0.099 Uiso 1 1 calc R
C22 C 0.2373(2) 0.0701(3) 0.48860(10) 0.0568(10) Uani 1 1 d .
H22A H 0.1827 0.0649 0.4869 0.068 Uiso 1 1 calc R
H22B H 0.2585 0.1218 0.5107 0.068 Uiso 1 1 calc R
C23 C 0.42588(17) 0.2230(2) 0.23421(10) 0.0383(7) Uani 1 1 d .
C24 C 0.4438(2) 0.2141(3) 0.19003(12) 0.0659(11) Uani 1 1 d .
H24 H 0.4045 0.2054 0.1631 0.079 Uiso 1 1 calc R
C25 C 0.5191(2) 0.2180(3) 0.18573(14) 0.0737(12) Uani 1 1 d .
H25 H 0.5304 0.2116 0.1561 0.088 Uiso 1 1 calc R
C26 C 0.5768(2) 0.2311(3) 0.22514(14) 0.0746(12) Uani 1 1 d .
H26 H 0.6276 0.2338 0.2227 0.090 Uiso 1 1 calc R
C27 C 0.5600(2) 0.2399(4) 0.26588(15) 0.1037(18) Uani 1 1 d .
H27 H 0.5995 0.2492 0.2927 0.124 Uiso 1 1 calc R
C28 C 0.4846(2) 0.2359(3) 0.27080(13) 0.0809(13) Uani 1 1 d .
H28 H 0.4752 0.2425 0.3009 0.097 Uiso 1 1 calc R
C29 C 0.26387(17) 0.2779(2) 0.18682(9) 0.0354(7) Uani 1 1 d .
C30 C 0.18850(19) 0.2534(3) 0.17053(10) 0.0514(9) Uani 1 1 d .
H30 H 0.1685 0.2027 0.1853 0.062 Uiso 1 1 calc R
C31 C 0.1407(2) 0.3008(3) 0.13302(12) 0.0595(10) Uani 1 1 d .
H31 H 0.0894 0.2823 0.1233 0.071 Uiso 1 1 calc R
C32 C 0.1680(2) 0.3726(3) 0.11088(12) 0.0658(11) Uani 1 1 d .
H32 H 0.1357 0.4053 0.0859 0.079 Uiso 1 1 calc R
C33 C 0.2425(3) 0.3981(3) 0.12477(13) 0.0764(12) Uani 1 1 d .
H33 H 0.2623 0.4472 0.1088 0.092 Uiso 1 1 calc R
C34 C 0.2897(2) 0.3509(3) 0.16280(11) 0.0603(10) Uani 1 1 d .
H34 H 0.3408 0.3699 0.1722 0.072 Uiso 1 1 calc R
C35 C 0.29350(17) 0.0865(2) 0.23689(10) 0.0407(8) Uani 1 1 d .
C36 C 0.3071(2) 0.0236(3) 0.20258(12) 0.0581(10) Uani 1 1 d .
H36 H 0.3344 0.0458 0.1810 0.070 Uiso 1 1 calc R
C37 C 0.2808(3) -0.0718(3) 0.19964(15) 0.0813(13) Uani 1 1 d .
H37 H 0.2899 -0.1129 0.1760 0.098 Uiso 1 1 calc R
C38 C 0.2414(3) -0.1058(3) 0.2315(2) 0.0904(15) Uani 1 1 d .
H38 H 0.2238 -0.1701 0.2296 0.109 Uiso 1 1 calc R
C39 C 0.2283(2) -0.0461(3) 0.26534(17) 0.0792(13) Uani 1 1 d .
H39 H 0.2021 -0.0692 0.2873 0.095 Uiso 1 1 calc R
C40 C 0.25330(19) 0.0481(3) 0.26772(12) 0.0573(9) Uani 1 1 d .
H40 H 0.2427 0.0884 0.2913 0.069 Uiso 1 1 calc R
C41 C 0.2775(2) 0.5016(3) 0.27603(12) 0.0676(11) Uani 1 1 d .
H41A H 0.3123 0.4657 0.2611 0.081 Uiso 1 1 calc R
H41B H 0.3074 0.5416 0.3013 0.081 Uiso 1 1 calc R
C42 C 0.2238(3) 0.5637(3) 0.24047(14) 0.0916(15) Uani 1 1 d .
H42A H 0.2102 0.6231 0.2550 0.110 Uiso 1 1 calc R
H42B H 0.2466 0.5813 0.2144 0.110 Uiso 1 1 calc R
C43 C 0.1572(3) 0.5014(3) 0.22451(14) 0.1004(17) Uani 1 1 d .
H43A H 0.1108 0.5404 0.2151 0.121 Uiso 1 1 calc R
H43B H 0.1627 0.4617 0.1978 0.121 Uiso 1 1 calc R
C44 C 0.1543(2) 0.4411(4) 0.26455(13) 0.0843(14) Uani 1 1 d .
H44A H 0.1191 0.4690 0.2819 0.101 Uiso 1 1 calc R
H44B H 0.1364 0.3760 0.2540 0.101 Uiso 1 1 calc R
C45 C 0.46098(18) 0.1362(3) 0.38473(10) 0.0470(9) Uani 1 1 d .
C46 C 0.4200(2) 0.0692(3) 0.35347(11) 0.0564(10) Uani 1 1 d .
H46 H 0.3670 0.0664 0.3494 0.068 Uiso 1 1 calc R
C47 C 0.4548(3) 0.0063(3) 0.32819(13) 0.0827(14) Uani 1 1 d .
H47 H 0.4255 -0.0376 0.3070 0.099 Uiso 1 1 calc R
C48 C 0.5317(4) 0.0083(4) 0.33414(17) 0.1024(19) Uani 1 1 d .
H48 H 0.5554 -0.0339 0.3168 0.123 Uiso 1 1 calc R
C49 C 0.5748(3) 0.0721(4) 0.36558(17) 0.0988(18) Uani 1 1 d .
H49 H 0.6280 0.0724 0.3701 0.119 Uiso 1 1 calc R
C50 C 0.5395(2) 0.1364(3) 0.39077(13) 0.0722(12) Uani 1 1 d .
H50 H 0.5691 0.1801 0.4120 0.087 Uiso 1 1 calc R
C51 C 0.42280(17) 0.2013(2) 0.47761(10) 0.0384(7) Uani 1 1 d .
C52 C 0.38074(18) 0.2538(2) 0.50369(10) 0.0474(8) Uani 1 1 d .
H52 H 0.3463 0.3012 0.4886 0.057 Uiso 1 1 calc R
C53 C 0.3886(2) 0.2375(3) 0.55106(11) 0.0557(9) Uani 1 1 d .
H53 H 0.3598 0.2737 0.5679 0.067 Uiso 1 1 calc R
C54 C 0.4386(2) 0.1683(3) 0.57355(11) 0.0614(10) Uani 1 1 d .
H54 H 0.4434 0.1562 0.6056 0.074 Uiso 1 1 calc R
C55 C 0.4813(2) 0.1174(3) 0.54914(11) 0.0610(10) Uani 1 1 d .
H55 H 0.5163 0.0709 0.5646 0.073 Uiso 1 1 calc R
C56 C 0.47353(19) 0.1335(2) 0.50218(10) 0.0503(9) Uani 1 1 d .
H56 H 0.5035 0.0976 0.4860 0.060 Uiso 1 1 calc R
C57 C 0.45713(17) 0.3474(2) 0.40920(10) 0.0426(8) Uani 1 1 d .
C58 C 0.45410(19) 0.3892(3) 0.36541(11) 0.0532(9) Uani 1 1 d .
H58 H 0.4252 0.3591 0.3384 0.064 Uiso 1 1 calc R
C59 C 0.4926(2) 0.4739(3) 0.36097(13) 0.0656(11) Uani 1 1 d .
H59 H 0.4899 0.5004 0.3311 0.079 Uiso 1 1 calc R
C60 C 0.5347(2) 0.5192(3) 0.39991(14) 0.0665(11) Uani 1 1 d .
H60 H 0.5610 0.5768 0.3969 0.080 Uiso 1 1 calc R
C61 C 0.5384(2) 0.4805(3) 0.44301(13) 0.0649(10) Uani 1 1 d .
H61 H 0.5674 0.5115 0.4698 0.078 Uiso 1 1 calc R
C62 C 0.50016(18) 0.3964(3) 0.44780(11) 0.0536(9) Uani 1 1 d .
H62 H 0.5031 0.3713 0.4780 0.064 Uiso 1 1 calc R
C63 C 0.08441(17) 0.4778(2) 0.39105(10) 0.0375(7) Uani 1 1 d .
C64 C 0.0513(2) 0.5407(3) 0.41734(12) 0.0552(9) Uani 1 1 d .
H64 H 0.0817 0.5701 0.4441 0.066 Uiso 1 1 calc R
C65 C -0.0260(2) 0.5614(3) 0.40494(15) 0.0709(11) Uani 1 1 d .
H65 H -0.0472 0.6048 0.4231 0.085 Uiso 1 1 calc R
C66 C -0.0714(2) 0.5187(3) 0.36620(17) 0.0740(12) Uani 1 1 d .
H66 H -0.1237 0.5323 0.3579 0.089 Uiso 1 1 calc R
C67 C -0.0404(2) 0.4564(3) 0.33973(13) 0.0636(10) Uani 1 1 d .
H67 H -0.0715 0.4272 0.3131 0.076 Uiso 1 1 calc R
C68 C 0.03693(19) 0.4357(2) 0.35198(11) 0.0495(9) Uani 1 1 d .
H68 H 0.0575 0.3924 0.3335 0.059 Uiso 1 1 calc R
C69 C 0.21142(16) 0.4397(2) 0.47456(9) 0.0376(7) Uani 1 1 d .
C70 C 0.17961(18) 0.3625(2) 0.49398(10) 0.0478(8) Uani 1 1 d .
H70 H 0.1494 0.3173 0.4739 0.057 Uiso 1 1 calc R
C71 C 0.1912(2) 0.3505(3) 0.54170(12) 0.0599(10) Uani 1 1 d .
H71 H 0.1694 0.2971 0.5536 0.072 Uiso 1 1 calc R
C72 C 0.2340(2) 0.4148(3) 0.57189(12) 0.0633(11) Uani 1 1 d .
H72 H 0.2415 0.4064 0.6045 0.076 Uiso 1 1 calc R
C73 C 0.2658(2) 0.4922(3) 0.55409(11) 0.0627(11) Uani 1 1 d .
H73 H 0.2955 0.5370 0.5746 0.075 Uiso 1 1 calc R
C74 C 0.25455(18) 0.5048(3) 0.50538(11) 0.0507(9) Uani 1 1 d .
H74 H 0.2766 0.5583 0.4937 0.061 Uiso 1 1 calc R
C75 C 0.24173(18) 0.5622(2) 0.39431(10) 0.0410(8) Uani 1 1 d .
C76 C 0.2053(2) 0.6419(2) 0.37050(11) 0.0536(9) Uani 1 1 d .
H76 H 0.1521 0.6406 0.3600 0.064 Uiso 1 1 calc R
C77 C 0.2439(2) 0.7225(3) 0.36169(14) 0.0682(11) Uani 1 1 d .
H77 H 0.2173 0.7746 0.3449 0.082 Uiso 1 1 calc R
C78 C 0.3212(2) 0.7273(3) 0.37734(14) 0.0697(11) Uani 1 1 d .
H78 H 0.3475 0.7832 0.3719 0.084 Uiso 1 1 calc R
C79 C 0.3598(2) 0.6507(3) 0.40087(14) 0.0687(11) Uani 1 1 d .
H79 H 0.4129 0.6536 0.4115 0.082 Uiso 1 1 calc R
C80 C 0.32066(19) 0.5682(3) 0.40923(11) 0.0543(9) Uani 1 1 d .
H80 H 0.3479 0.5156 0.4252 0.065 Uiso 1 1 calc R

loop_
_atom_site_aniso_label
_atom_site_aniso_U_11
_atom_site_aniso_U_22
_atom_site_aniso_U_33
_atom_site_aniso_U_23
_atom_site_aniso_U_13
_atom_site_aniso_U_12
Cr1 0.0313(3) 0.0341(3) 0.0342(2) 0.0021(2) 0.0098(2) 0.0009(2)
Cr2 0.0361(3) 0.0381(3) 0.0278(2) 0.0029(2) 0.0100(2) 0.0068(2)
Si1 0.0329(5) 0.0393(5) 0.0368(4) -0.0004(4) 0.0128(4) -0.0009(4)
Si2 0.0355(5) 0.0396(5) 0.0316(4) -0.0009(4) 0.0118(3) 0.0023(4)
Si3 0.0306(5) 0.0450(6) 0.0362(4) 0.0061(4) 0.0068(4) 0.0060(4)
Si4 0.0355(5) 0.0347(5) 0.0362(4) -0.0002(4) 0.0130(4) 0.0038(4)
O1 0.0284(11) 0.0404(12) 0.0322(10) 0.0053(9) 0.0070(8) 0.0059(9)
O2 0.0354(12) 0.0339(12) 0.0370(10) 0.0022(9) 0.0142(9) 0.0041(9)
O3 0.0329(12) 0.0390(13) 0.0442(11) -0.0021(9) 0.0126(9) -0.0053(10)
O4 0.0534(15) 0.0441(14) 0.0500(13) 0.0138(10) 0.0207(10) 0.0079(11)
O5 0.0496(14) 0.0541(15) 0.0352(11) -0.0016(10) 0.0187(9) 0.0062(11)
O6 0.0594(16) 0.0569(16) 0.0392(12) 0.0127(11) 0.0098(11) 0.0160(12)
C1 0.0359(19) 0.042(2) 0.0384(16) 0.0044(14) 0.0143(14) 0.0026(15)
C2 0.054(2) 0.049(2) 0.059(2) 0.0016(18) 0.0254(17) 0.0002(18)
C3 0.084(3) 0.055(3) 0.079(3) -0.003(2) 0.046(2) 0.017(2)
C4 0.057(3) 0.083(3) 0.103(3) 0.012(3) 0.046(2) 0.020(3)
C5 0.039(2) 0.079(3) 0.091(3) 0.002(2) 0.027(2) -0.004(2)
C6 0.042(2) 0.057(2) 0.066(2) -0.0046(18) 0.0198(17) -0.0022(19)
C7 0.0304(18) 0.043(2) 0.0431(17) -0.0039(15) 0.0115(13) -0.0037(15)
C8 0.049(2) 0.054(3) 0.059(2) -0.0055(19) 0.0100(17) 0.0028(19)
C9 0.061(3) 0.048(3) 0.084(3) -0.021(2) 0.008(2) 0.003(2)
C10 0.054(3) 0.039(2) 0.107(3) 0.013(2) 0.009(2) 0.0008(19)
C11 0.076(3) 0.051(3) 0.072(2) 0.013(2) 0.023(2) 0.002(2)
C12 0.056(2) 0.046(2) 0.057(2) 0.0048(17) 0.0211(17) 0.0048(18)
C13 0.0347(19) 0.045(2) 0.0411(17) 0.0012(15) 0.0088(14) -0.0033(16)
C14 0.047(2) 0.062(2) 0.0476(19) 0.0001(17) 0.0121(16) 0.0014(19)
C15 0.069(3) 0.095(3) 0.049(2) 0.015(2) 0.0048(19) 0.017(2)
C16 0.083(3) 0.125(4) 0.040(2) 0.020(2) 0.018(2) 0.017(3)
C17 0.073(3) 0.136(4) 0.050(2) 0.019(2) 0.032(2) 0.027(3)
C18 0.050(2) 0.088(3) 0.0445(19) 0.0114(19) 0.0165(16) 0.012(2)
C19 0.100(3) 0.049(3) 0.077(3) 0.006(2) 0.035(2) 0.019(2)
C20 0.133(5) 0.058(3) 0.098(3) 0.021(3) 0.031(3) 0.022(3)
C21 0.107(4) 0.070(3) 0.067(3) 0.032(2) 0.015(2) 0.012(3)
C22 0.066(3) 0.062(3) 0.0425(19) 0.0114(17) 0.0144(17) -0.004(2)
C23 0.0363(19) 0.042(2) 0.0379(16) -0.0018(14) 0.0105(14) -0.0009(16)
C24 0.053(3) 0.088(3) 0.059(2) -0.012(2) 0.0193(18) -0.002(2)
C25 0.063(3) 0.095(3) 0.075(3) -0.005(2) 0.039(2) 0.006(2)
C26 0.040(2) 0.102(4) 0.082(3) 0.013(3) 0.015(2) 0.006(2)
C27 0.046(3) 0.193(6) 0.066(3) -0.017(3) 0.001(2) -0.025(3)
C28 0.059(3) 0.132(4) 0.055(2) -0.017(2) 0.021(2) -0.011(3)
C29 0.0346(19) 0.0385(19) 0.0348(15) -0.0040(14) 0.0116(13) 0.0029(15)
C30 0.045(2) 0.062(2) 0.0479(19) 0.0069(17) 0.0115(16) -0.0025(19)
C31 0.038(2) 0.078(3) 0.057(2) -0.005(2) 0.0007(17) 0.011(2)
C32 0.077(3) 0.065(3) 0.045(2) 0.0016(19) -0.007(2) 0.021(2)
C33 0.082(3) 0.074(3) 0.066(2) 0.031(2) 0.002(2) -0.008(3)
C34 0.049(2) 0.068(3) 0.058(2) 0.0187(19) -0.0004(18) -0.015(2)
C35 0.0345(19) 0.043(2) 0.0416(17) 0.0070(15) 0.0024(14) 0.0071(15)
C36 0.067(3) 0.044(2) 0.060(2) -0.0005(18) 0.0069(18) 0.0025(19)
C37 0.091(4) 0.050(3) 0.088(3) -0.011(2) -0.008(3) 0.011(3)
C38 0.069(3) 0.040(3) 0.143(5) 0.020(3) -0.014(3) -0.006(2)
C39 0.058(3) 0.059(3) 0.119(4) 0.024(3) 0.018(2) -0.012(2)
C40 0.043(2) 0.060(3) 0.069(2) 0.0135(19) 0.0150(18) -0.0017(19)
C41 0.088(3) 0.053(3) 0.065(2) 0.0212(19) 0.026(2) 0.005(2)
C42 0.149(5) 0.058(3) 0.069(3) 0.024(2) 0.028(3) 0.018(3)
C43 0.146(5) 0.067(3) 0.069(3) 0.015(2) -0.015(3) 0.027(3)
C44 0.061(3) 0.120(4) 0.070(3) 0.035(3) 0.011(2) 0.024(3)
C45 0.041(2) 0.059(2) 0.0428(18) 0.0160(17) 0.0119(15) 0.0181(18)
C46 0.065(3) 0.061(3) 0.0449(19) 0.0084(18) 0.0166(17) 0.022(2)
C47 0.117(4) 0.076(3) 0.057(2) 0.001(2) 0.025(2) 0.051(3)
C48 0.119(5) 0.122(5) 0.076(3) 0.023(3) 0.044(3) 0.079(4)
C49 0.061(3) 0.149(5) 0.096(3) 0.033(3) 0.039(3) 0.062(3)
C50 0.044(2) 0.101(3) 0.073(2) 0.013(2) 0.0181(19) 0.017(2)
C51 0.0319(18) 0.040(2) 0.0409(16) 0.0010(14) 0.0043(14) 0.0000(15)
C52 0.042(2) 0.055(2) 0.0435(18) 0.0030(16) 0.0073(15) 0.0039(17)
C53 0.061(3) 0.061(3) 0.048(2) -0.0058(18) 0.0187(17) 0.000(2)
C54 0.080(3) 0.067(3) 0.0344(18) 0.0024(18) 0.0088(18) -0.002(2)
C55 0.076(3) 0.061(3) 0.041(2) 0.0100(17) 0.0012(18) 0.017(2)
C56 0.056(2) 0.053(2) 0.0405(18) 0.0021(16) 0.0084(16) 0.0121(19)
C57 0.0302(18) 0.052(2) 0.0453(18) 0.0039(16) 0.0074(14) 0.0029(16)
C58 0.047(2) 0.062(3) 0.049(2) 0.0045(18) 0.0068(16) -0.0143(19)
C59 0.066(3) 0.073(3) 0.057(2) 0.013(2) 0.0131(19) -0.016(2)
C60 0.052(3) 0.065(3) 0.082(3) 0.009(2) 0.014(2) -0.017(2)
C61 0.053(3) 0.071(3) 0.066(2) -0.010(2) 0.0046(19) -0.016(2)
C62 0.044(2) 0.069(3) 0.0461(19) 0.0023(18) 0.0074(16) -0.005(2)
C63 0.0362(19) 0.0324(19) 0.0454(17) 0.0045(14) 0.0127(14) 0.0021(15)
C64 0.048(2) 0.055(2) 0.066(2) -0.0065(18) 0.0174(17) 0.0080(19)
C65 0.051(3) 0.062(3) 0.108(3) -0.004(2) 0.034(2) 0.019(2)
C66 0.038(2) 0.058(3) 0.122(4) 0.018(3) 0.010(2) 0.011(2)
C67 0.046(3) 0.062(3) 0.074(2) 0.010(2) -0.0035(19) -0.001(2)
C68 0.045(2) 0.051(2) 0.054(2) 0.0023(17) 0.0149(17) 0.0019(18)
C69 0.0331(18) 0.044(2) 0.0384(16) -0.0016(15) 0.0129(14) 0.0104(15)
C70 0.053(2) 0.051(2) 0.0429(18) -0.0031(16) 0.0192(15) 0.0038(18)
C71 0.069(3) 0.065(3) 0.051(2) 0.0066(19) 0.0263(19) 0.012(2)
C72 0.064(3) 0.091(3) 0.0374(19) 0.005(2) 0.0160(18) 0.019(2)
C73 0.049(2) 0.087(3) 0.045(2) -0.023(2) -0.0022(17) 0.008(2)
C74 0.045(2) 0.056(2) 0.050(2) -0.0058(17) 0.0097(16) 0.0045(18)
C75 0.043(2) 0.040(2) 0.0440(17) -0.0040(15) 0.0169(15) 0.0043(16)
C76 0.049(2) 0.047(2) 0.067(2) 0.0045(18) 0.0184(17) 0.0022(19)
C77 0.073(3) 0.045(2) 0.093(3) 0.016(2) 0.032(2) -0.006(2)
C78 0.074(3) 0.047(3) 0.102(3) -0.002(2) 0.049(2) -0.014(2)
C79 0.052(3) 0.065(3) 0.098(3) -0.004(2) 0.034(2) -0.010(2)
C80 0.045(2) 0.052(2) 0.070(2) 0.0052(18) 0.0222(18) 0.0066(19)

loop_
_atom_type_symbol
_atom_type_description
_atom_type_scat_dispersion_real
_atom_type_scat_dispersion_imag
_atom_type_scat_source
Cr Cr 0.3209 0.6236 'International Tables Vol C Tables 4.2.6.8 and 6.1.1.4'
Si Si 0.0817 0.0704 'International Tables Vol C Tables 4.2.6.8 and 6.1.1.4'
O O 0.0106 0.0060 'International Tables Vol C Tables 4.2.6.8 and 6.1.1.4'
C C 0.0033 0.0016 'International Tables Vol C Tables 4.2.6.8 and 6.1.1.4'
H H 0.0000 0.0000 'International Tables Vol C Tables 4.2.6.8 and 6.1.1.4'

loop_
_geom_angle_atom_site_label_1
_geom_angle_atom_site_label_2
_geom_angle_atom_site_label_3
_geom_angle
O3 Cr1 O2 97.70(8)
O3 Cr1 O1 167.00(8)
O2 Cr1 O1 81.03(8)
O3 Cr1 O4 90.51(8)
O2 Cr1 O4 169.47(8)
O1 Cr1 O4 92.43(8)
O3 Cr1 Cr2 127.21(6)
O2 Cr1 Cr2 44.70(5)
O1 Cr1 Cr2 44.53(5)
O4 Cr1 Cr2 132.92(6)
O5 Cr2 O1 97.29(8)
O5 Cr2 O2 167.80(9)
O1 Cr2 O2 80.80(7)
O5 Cr2 O6 91.60(8)
O1 Cr2 O6 168.69(8)
O2 Cr2 O6 91.94(8)
O5 Cr2 Cr1 127.43(7)
O1 Cr2 Cr1 44.62(5)
O2 Cr2 Cr1 44.35(5)
O6 Cr2 Cr1 132.47(6)
O3 Si1 C1 112.73(13)
O3 Si1 C13 110.50(12)
C1 Si1 C13 108.10(13)
O3 Si1 C7 110.54(12)
C1 Si1 C7 106.22(13)
C13 Si1 C7 108.56(13)
O5 Si2 C35 111.43(13)
O5 Si2 C23 111.36(13)
C35 Si2 C23 108.88(14)
O5 Si2 C29 112.42(12)
C35 Si2 C29 105.68(13)
C23 Si2 C29 106.79(13)
O1 Si3 C51 109.83(12)
O1 Si3 C45 109.51(13)
C51 Si3 C45 111.86(14)
O1 Si3 C57 111.96(12)
C51 Si3 C57 107.01(14)
C45 Si3 C57 106.63(15)
O2 Si4 C63 111.80(12)
O2 Si4 C75 110.91(12)
C63 Si4 C75 109.27(14)
O2 Si4 C69 111.09(12)
C63 Si4 C69 105.62(13)
C75 Si4 C69 107.94(14)
Si3 O1 Cr2 124.06(11)
Si3 O1 Cr1 135.57(10)
Cr2 O1 Cr1 90.84(8)
Si4 O2 Cr1 127.58(10)
Si4 O2 Cr2 138.08(11)
Cr1 O2 Cr2 90.94(8)
Si1 O3 Cr1 140.06(12)
C19 O4 C22 109.6(2)
C19 O4 Cr1 129.35(19)
C22 O4 Cr1 120.84(19)
Si2 O5 Cr2 162.63(14)
C44 O6 C41 108.7(3)
C44 O6 Cr2 125.8(2)
C41 O6 Cr2 121.2(2)
C6 C1 C2 116.8(3)
C6 C1 Si1 120.1(2)
C2 C1 Si1 123.1(2)
C3 C2 C1 121.6(3)
C3 C2 H2 119.2
C1 C2 H2 119.2
C4 C3 C2 119.8(4)
C4 C3 H3 120.1
C2 C3 H3 120.1
C5 C4 C3 120.3(4)
C5 C4 H4 119.8
C3 C4 H4 119.8
C4 C5 C6 119.8(4)
C4 C5 H5 120.1
C6 C5 H5 120.1
C5 C6 C1 121.7(3)
C5 C6 H6 119.1
C1 C6 H6 119.1
C8 C7 C12 115.7(3)
C8 C7 Si1 125.3(2)
C12 C7 Si1 118.7(2)
C9 C8 C7 121.8(3)
C9 C8 H8 119.1
C7 C8 H8 119.1
C10 C9 C8 120.7(3)
C10 C9 H9 119.7
C8 C9 H9 119.7
C11 C10 C9 119.4(4)
C11 C10 H10 120.3
C9 C10 H10 120.3
C10 C11 C12 119.5(4)
C10 C11 H11 120.2
C12 C11 H11 120.2
C11 C12 C7 122.9(3)
C11 C12 H12 118.6
C7 C12 H12 118.6
C18 C13 C14 116.1(3)
C18 C13 Si1 120.0(2)
C14 C13 Si1 123.9(2)
C13 C14 C15 121.6(3)
C13 C14 H14 119.2
C15 C14 H14 119.2
C16 C15 C14 120.1(4)
C16 C15 H15 119.9
C14 C15 H15 119.9
C17 C16 C15 119.6(3)
C17 C16 H16 120.2
C15 C16 H16 120.2
C16 C17 C18 120.2(4)
C16 C17 H17 119.9
C18 C17 H17 119.9
C17 C18 C13 122.4(3)
C17 C18 H18 118.8
C13 C18 H18 118.8
O4 C19 C20 107.6(3)
O4 C19 H19A 110.2
C20 C19 H19A 110.2
O4 C19 H19B 110.2
C20 C19 H19B 110.2
H19A C19 H19B 108.5
C21 C20 C19 106.8(3)
C21 C20 H20A 110.4
C19 C20 H20A 110.4
C21 C20 H20B 110.4
C19 C20 H20B 110.4
H20A C20 H20B 108.6
C20 C21 C22 106.8(3)
C20 C21 H21A 110.4
C22 C21 H21A 110.4
C20 C21 H21B 110.4
C22 C21 H21B 110.4
H21A C21 H21B 108.6
O4 C22 C21 104.5(3)
O4 C22 H22A 110.8
C21 C22 H22A 110.9
O4 C22 H22B 110.9
C21 C22 H22B 110.9
H22A C22 H22B 108.9
C28 C23 C24 116.1(3)
C28 C23 Si2 122.6(2)
C24 C23 Si2 121.4(2)
C25 C24 C23 121.0(3)
C25 C24 H24 119.5
C23 C24 H24 119.5
C26 C25 C24 119.6(3)
C26 C25 H25 120.2
C24 C25 H25 120.2
C27 C26 C25 119.3(4)
C27 C26 H26 120.3
C25 C26 H26 120.3
C26 C27 C28 121.8(4)
C26 C27 H27 119.1
C28 C27 H27 119.1
C23 C28 C27 122.2(3)
C23 C28 H28 118.9
C27 C28 H28 118.9
C34 C29 C30 115.4(3)
C34 C29 Si2 123.5(2)
C30 C29 Si2 121.1(2)
C29 C30 C31 122.8(3)
C29 C30 H30 118.6
C31 C30 H30 118.6
C32 C31 C30 119.9(3)
C32 C31 H31 120.1
C30 C31 H31 120.1
C31 C32 C33 119.7(3)
C31 C32 H32 120.1
C33 C32 H32 120.1
C32 C33 C34 119.8(4)
C32 C33 H33 120.1
C34 C33 H33 120.1
C29 C34 C33 122.3(3)
C29 C34 H34 118.8
C33 C34 H34 118.8
C40 C35 C36 116.0(3)
C40 C35 Si2 121.6(3)
C36 C35 Si2 122.4(2)
C35 C36 C37 121.2(4)
C35 C36 H36 119.4
C37 C36 H36 119.4
C38 C37 C36 120.0(4)
C38 C37 H37 120.0
C36 C37 H37 120.0
C39 C38 C37 119.6(4)
C39 C38 H38 120.2
C37 C38 H38 120.2
C38 C39 C40 120.2(4)
C38 C39 H39 119.9
C40 C39 H39 119.9
C39 C40 C35 122.9(4)
C39 C40 H40 118.5
C35 C40 H40 118.5
O6 C41 C42 104.9(3)
O6 C41 H41A 110.8
C42 C41 H41A 110.8
O6 C41 H41B 110.8
C42 C41 H41B 110.8
H41A C41 H41B 108.8
C43 C42 C41 103.7(4)
C43 C42 H42A 111.0
C41 C42 H42A 111.0
C43 C42 H42B 111.0
C41 C42 H42B 111.0
H42A C42 H42B 109.0
C44 C43 C42 105.0(3)
C44 C43 H43A 110.7
C42 C43 H43A 110.7
C44 C43 H43B 110.7
C42 C43 H43B 110.7
H43A C43 H43B 108.8
O6 C44 C43 108.2(4)
O6 C44 H44A 110.0
C43 C44 H44A 110.1
O6 C44 H44B 110.1
C43 C44 H44B 110.0
H44A C44 H44B 108.4
C50 C45 C46 117.3(3)
C50 C45 Si3 122.1(3)
C46 C45 Si3 120.5(2)
C47 C46 C45 122.1(4)
C47 C46 H46 118.9
C45 C46 H46 118.9
C48 C47 C46 119.8(5)
C48 C47 H47 120.1
C46 C47 H47 120.1
C47 C48 C49 120.1(4)
C47 C48 H48 119.9
C49 C48 H48 119.9
C48 C49 C50 120.1(4)
C48 C49 H49 120.0
C50 C49 H49 120.0
C45 C50 C49 120.6(4)
C45 C50 H50 119.7
C49 C50 H50 119.7
C56 C51 C52 116.2(3)
C56 C51 Si3 124.0(2)
C52 C51 Si3 119.7(2)
C53 C52 C51 121.6(3)
C53 C52 H52 119.2
C51 C52 H52 119.2
C54 C53 C52 119.9(3)
C54 C53 H53 120.1
C52 C53 H53 120.1
C55 C54 C53 119.7(3)
C55 C54 H54 120.1
C53 C54 H54 120.1
C56 C55 C54 120.3(3)
C56 C55 H55 119.8
C54 C55 H55 119.8
C55 C56 C51 122.2(3)
C55 C56 H56 118.9
C51 C56 H56 118.9
C62 C57 C58 116.2(3)
C62 C57 Si3 123.0(2)
C58 C57 Si3 120.6(2)
C59 C58 C57 121.5(3)
C59 C58 H58 119.2
C57 C58 H58 119.2
C60 C59 C58 120.2(3)
C60 C59 H59 119.9
C58 C59 H59 119.9
C61 C60 C59 119.6(4)
C61 C60 H60 120.2
C59 C60 H60 120.2
C60 C61 C62 120.6(3)
C60 C61 H61 119.7
C62 C61 H61 119.7
C61 C62 C57 121.8(3)
C61 C62 H62 119.1
C57 C62 H62 119.1
C64 C63 C68 117.1(3)
C64 C63 Si4 119.8(2)
C68 C63 Si4 123.1(2)
C63 C64 C65 121.4(3)
C63 C64 H64 119.3
C65 C64 H64 119.3
C66 C65 C64 120.0(4)
C66 C65 H65 120.0
C64 C65 H65 120.0
C67 C66 C65 119.8(4)
C67 C66 H66 120.1
C65 C66 H66 120.1
C66 C67 C68 120.2(4)
C66 C67 H67 119.9
C68 C67 H67 119.9
C63 C68 C67 121.3(3)
C63 C68 H68 119.3
C67 C68 H68 119.3
C74 C69 C70 117.0(3)
C74 C69 Si4 124.1(2)
C70 C69 Si4 118.8(2)
C71 C70 C69 121.8(3)
C71 C70 H70 119.1
C69 C70 H70 119.1
C72 C71 C70 120.9(4)
C72 C71 H71 119.6
C70 C71 H71 119.6
C71 C72 C73 119.0(3)
C71 C72 H72 120.5
C73 C72 H72 120.5
C72 C73 C74 120.6(3)
C72 C73 H73 119.7
C74 C73 H73 119.7
C69 C74 C73 120.7(3)
C69 C74 H74 119.6
C73 C74 H74 119.6
C76 C75 C80 116.3(3)
C76 C75 Si4 122.6(3)
C80 C75 Si4 121.1(2)
C77 C76 C75 122.4(3)
C77 C76 H76 118.8
C75 C76 H76 118.8
C76 C77 C78 120.1(4)
C76 C77 H77 119.9
C78 C77 H77 119.9
C79 C78 C77 119.8(4)
C79 C78 H78 120.1
C77 C78 H78 120.1
C78 C79 C80 120.1(4)
C78 C79 H79 120.0
C80 C79 H79 120.0
C79 C80 C75 121.3(3)
C79 C80 H80 119.4
C75 C80 H80 119.4

loop_
_geom_bond_atom_site_label_1
_geom_bond_atom_site_label_2
_geom_bond_distance
Cr1 O3 1.9279(19)
Cr1 O2 2.0138(19)
Cr1 O1 2.0234(19)
Cr1 O4 2.066(2)
Cr1 Cr2 2.8802(9)
Cr2 O5 1.9285(19)
Cr2 O1 2.0202(18)
Cr2 O2 2.0263(18)
Cr2 O6 2.053(2)
Si1 O3 1.594(2)
Si1 C1 1.873(3)
Si1 C13 1.887(3)
Si1 C7 1.888(3)
Si2 O5 1.585(2)
Si2 C35 1.879(3)
Si2 C23 1.885(3)
Si2 C29 1.895(3)
Si3 O1 1.635(2)
Si3 C51 1.865(3)
Si3 C45 1.870(3)
Si3 C57 1.877(3)
Si4 O2 1.627(2)
Si4 C63 1.866(3)
Si4 C75 1.882(3)
Si4 C69 1.889(3)
O4 C19 1.423(4)
O4 C22 1.459(3)
O6 C44 1.423(4)
O6 C41 1.445(4)
C1 C6 1.389(4)
C1 C2 1.391(4)
C2 C3 1.390(5)
C2 H2 0.9400
C3 C4 1.370(5)
C3 H3 0.9400
C4 C5 1.363(5)
C4 H4 0.9400
C5 C6 1.390(5)
C5 H5 0.9400
C6 H6 0.9400
C7 C8 1.390(4)
C7 C12 1.395(4)
C8 C9 1.374(5)
C8 H8 0.9400
C9 C10 1.373(5)
C9 H9 0.9400
C10 C11 1.367(5)
C10 H10 0.9400
C11 C12 1.375(5)
C11 H11 0.9400
C12 H12 0.9400
C13 C18 1.384(4)
C13 C14 1.386(4)
C14 C15 1.390(4)
C14 H14 0.9400
C15 C16 1.361(5)
C15 H15 0.9400
C16 C17 1.360(5)
C16 H16 0.9400
C17 C18 1.375(4)
C17 H17 0.9400
C18 H18 0.9400
C19 C20 1.468(5)
C19 H19A 0.9800
C19 H19B 0.9800
C20 C21 1.441(5)
C20 H20A 0.9800
C20 H20B 0.9800
C21 C22 1.494(5)
C21 H21A 0.9800
C21 H21B 0.9800
C22 H22A 0.9800
C22 H22B 0.9800
C23 C28 1.335(5)
C23 C24 1.412(4)
C24 C25 1.397(5)
C24 H24 0.9400
C25 C26 1.377(5)
C25 H25 0.9400
C26 C27 1.304(5)
C26 H26 0.9400
C27 C28 1.406(5)
C27 H27 0.9400
C28 H28 0.9400
C29 C34 1.372(4)
C29 C30 1.378(4)
C30 C31 1.394(5)
C30 H30 0.9400
C31 C32 1.340(5)
C31 H31 0.9400
C32 C33 1.362(5)
C32 H32 0.9400
C33 C34 1.398(5)
C33 H33 0.9400
C34 H34 0.9400
C35 C40 1.390(4)
C35 C36 1.393(4)
C36 C37 1.395(5)
C36 H36 0.9400
C37 C38 1.381(6)
C37 H37 0.9400
C38 C39 1.353(6)
C38 H38 0.9400
C39 C40 1.372(5)
C39 H39 0.9400
C40 H40 0.9400
C41 C42 1.516(5)
C41 H41A 0.9800
C41 H41B 0.9800
C42 C43 1.466(6)
C42 H42A 0.9800
C42 H42B 0.9800
C43 C44 1.450(5)
C43 H43A 0.9800
C43 H43B 0.9800
C44 H44A 0.9800
C44 H44B 0.9800
C45 C50 1.389(4)
C45 C46 1.389(5)
C46 C47 1.383(5)
C46 H46 0.9400
C47 C48 1.361(6)
C47 H47 0.9400
C48 C49 1.378(7)
C48 H48 0.9400
C49 C50 1.400(6)
C49 H49 0.9400
C50 H50 0.9400
C51 C56 1.389(4)
C51 C52 1.400(4)
C52 C53 1.381(4)
C52 H52 0.9400
C53 C54 1.374(5)
C53 H53 0.9400
C54 C55 1.364(5)
C54 H54 0.9400
C55 C56 1.370(4)
C55 H55 0.9400
C56 H56 0.9400
C57 C62 1.391(4)
C57 C58 1.398(4)
C58 C59 1.381(5)
C58 H58 0.9400
C59 C60 1.369(5)
C59 H59 0.9400
C60 C61 1.359(5)
C60 H60 0.9400
C61 C62 1.375(5)
C61 H61 0.9400
C62 H62 0.9400
C63 C64 1.387(4)
C63 C68 1.390(4)
C64 C65 1.390(5)
C64 H64 0.9400
C65 C66 1.371(5)
C65 H65 0.9400
C66 C67 1.363(5)
C66 H66 0.9400
C67 C68 1.391(4)
C67 H67 0.9400
C68 H68 0.9400
C69 C74 1.381(4)
C69 C70 1.393(4)
C70 C71 1.376(4)
C70 H70 0.9400
C71 C72 1.361(5)
C71 H71 0.9400
C72 C73 1.372(5)
C72 H72 0.9400
C73 C74 1.406(4)
C73 H73 0.9400
C74 H74 0.9400
C75 C76 1.384(4)
C75 C80 1.396(4)
C76 C77 1.369(5)
C76 H76 0.9400
C77 C78 1.368(5)
C77 H77 0.9400
C78 C79 1.363(5)
C78 H78 0.9400
C79 C80 1.391(5)
C79 H79 0.9400
C80 H80 0.9400
